data_4118360
loop_
_publ_author_name
'Ang\'elique Ferry'
'Xavier Guinchard'
'Pascal Retailleau'
'David Crich'

_publ_contact_author_address
;Centre de Recherches de Gif
Institut de Chimie des Substances Naturelles-CNRS
1 avenue de la Terrasse
91198 Gif sur Yvette
France
;
_publ_contact_author_email xavier.guinchard@icsn.cnrs-gif.fr
_publ_contact_author_fax +33169077247
_publ_contact_author_name 'Guinchard, Xavier'
_publ_contact_author_phone +33169823011
_publ_section_title
;
 Synthesis, Characterization, and Coupling Reactions of Six-Membered
 Cyclic P-Chiral Ammonium Phosphonite-Boranes; Reactive H-Phosphinate
 Equivalents for the Stereoselective Synthesis of Glycomimetics
;
_journal_name_full 'Journal of the American Chemical Society'
_journal_page_first 12289
_journal_page_last 12301
_journal_paper_doi 10.1021/ja305104b
_journal_volume 134
_journal_year 2012
_chemical_absolute_configuration ad
_chemical_formula_moiety 'C24 H29 O9 P'
_chemical_formula_sum 'C24 H29 O9 P'
_chemical_formula_weight 492.44
_chemical_name_systematic
; 
((2S,3S,4S,5S,6R)-3-acetoxy-4,5-bis(benzyloxy)-2-methoxy-2-oxido-1,2-
oxaphosphinan-6-yl)methyl acetate
;
_space_group_IT_number 19
_symmetry_cell_setting orthorhombic
_symmetry_space_group_name_Hall 'P 2ac 2ab'
_symmetry_space_group_name_H-M 'P 21 21 21'
_atom_sites_solution_hydrogens difmap
_atom_sites_solution_primary direct
_atom_sites_solution_secondary difmap
_audit_creation_method SHELXL-97
_cell_angle_alpha 90.00
_cell_angle_beta 90.00
_cell_angle_gamma 90.00
_cell_formula_units_Z 4
_cell_length_a 5.28510(10)
_cell_length_b 11.5055(3)
_cell_length_c 42.054(3)
_cell_measurement_reflns_used 1728
_cell_measurement_temperature 293(2)
_cell_measurement_theta_max 65.1
_cell_measurement_theta_min 6.5
_cell_volume 2557.2(2)
_computing_cell_refinement 'CrystalClear-SM Expert 2.0 r4 (Rigaku, 2009)'
_computing_data_collection 'CrystalClear-SM Expert 2.0 r4 (Rigaku, 2009)'
_computing_data_reduction 'CrystalClear-SM Expert 2.0 r4 (Rigaku, 2009)'
_computing_molecular_graphics 'PLATON (Spek, 2003)'
_computing_publication_material 'SHELXL97 (Sheldrick, 2008)'
_computing_structure_refinement 'SHELXL97 (Sheldrick, 2008); CRYSTALBUILDER (Welter, 2006)'
_computing_structure_solution 'SHELXS97 (Sheldrick, 2008)'
_diffrn_ambient_temperature 293(2)
_diffrn_detector_type 'RAPID II large area curved imaging plate detector '
_diffrn_measured_fraction_theta_full 0.959
_diffrn_measured_fraction_theta_max 0.959
_diffrn_measurement_details
;
scan:
    Number of images: 36
               Slice: 20.0000 - 200.0000
         Image width: 5.0000
            Exp time: 720.0000
       Rotation axis: Omega
               Omega: 0.0000
                 Chi: 0.0000
                 Phi: 0.0000
                 XTD: 127.4000
              2theta: 0.0000
scan:
    Number of images: 18
               Slice: 20.0000 - 110.0000
         Image width: 5.0000
            Exp time: 720.0000
       Rotation axis: Omega
               Omega: 0.0000
                 Chi: 54.0000
                 Phi: 180.0000
                 XTD: 127.4000
              2theta: 0.0000
scan:
    Number of images: 15
               Slice: 22.0000 - 99.0000
         Image width: 5.0000
            Exp time: 720.0000
       Rotation axis: Omega
               Omega: 0.0000
                 Chi: 54.0000
                 Phi: 270.0000
                 XTD: 127.4000
              2theta: 0.0000

;
_diffrn_measurement_device_type 'Rigaku rapid II RAXIS conversion'
_diffrn_measurement_method 'profile data from \w-scans'
_diffrn_orient_matrix_type FS_PROCESS
_diffrn_orient_matrix_UB_11 -0.003692
_diffrn_orient_matrix_UB_12 0.083531
_diffrn_orient_matrix_UB_13 0.006556
_diffrn_orient_matrix_UB_21 -0.003467
_diffrn_orient_matrix_UB_22 0.023933
_diffrn_orient_matrix_UB_23 -0.022856
_diffrn_orient_matrix_UB_31 -0.189152
_diffrn_orient_matrix_UB_32 -0.002069
_diffrn_orient_matrix_UB_33 0.000291
_diffrn_radiation_monochromator graphite
_diffrn_radiation_source 'fine-focus sealed tube'
_diffrn_radiation_type CuK\a
_diffrn_radiation_wavelength 1.54187
_diffrn_reflns_av_R_equivalents 0.0336
_diffrn_reflns_av_sigmaI/netI 0.0481
_diffrn_reflns_limit_h_max 5
_diffrn_reflns_limit_h_min -5
_diffrn_reflns_limit_k_max 13
_diffrn_reflns_limit_k_min -11
_diffrn_reflns_limit_l_max 42
_diffrn_reflns_limit_l_min -49
_diffrn_reflns_number 11122
_diffrn_reflns_theta_full 65.07
_diffrn_reflns_theta_max 65.07
_diffrn_reflns_theta_min 6.52
_exptl_absorpt_coefficient_mu 1.375
_exptl_absorpt_correction_T_max 1.000
_exptl_absorpt_correction_T_min 0.295
_exptl_absorpt_correction_type multi-scan
_exptl_absorpt_process_details 'FS_ABSCOR (Rigaku, 2009)'
_exptl_crystal_colour colourless
_exptl_crystal_density_diffrn 1.279
_exptl_crystal_description needdle
_exptl_crystal_F_000 1040
_exptl_crystal_size_max 0.44
_exptl_crystal_size_mid 0.08
_exptl_crystal_size_min 0.06
_refine_diff_density_max 0.315
_refine_diff_density_min -0.366
_refine_diff_density_rms 0.062
_refine_ls_abs_structure_details 'Flack H D (1983), Acta Cryst. A39, 876-881; 1657 Friedel pairs'
_refine_ls_abs_structure_Flack 0.01(5)
_refine_ls_extinction_coef 0.00178(12)
_refine_ls_extinction_expression Fc^*^=kFc[1+0.001xFc^2^\l^3^/sin(2\q)]^-1/4^
_refine_ls_extinction_method SHELXL
_refine_ls_goodness_of_fit_ref 1.152
_refine_ls_hydrogen_treatment constr
_refine_ls_matrix_type full
_refine_ls_number_parameters 311
_refine_ls_number_reflns 4131
_refine_ls_number_restraints 35
_refine_ls_restrained_S_all 1.151
_refine_ls_R_factor_all 0.0836
_refine_ls_R_factor_gt 0.0518
_refine_ls_shift/su_max 0.000
_refine_ls_shift/su_mean 0.000
_refine_ls_structure_factor_coef Fsqd
_refine_ls_weighting_details 'calc w=1/[\s^2^(Fo^2^)+(0.0000P)^2^+3.2117P] where P=(Fo^2^+2Fc^2^)/3'
_refine_ls_weighting_scheme calc
_refine_ls_wR_factor_gt 0.1029
_refine_ls_wR_factor_ref 0.1289
_reflns_number_gt 3079
_reflns_number_total 4132
_reflns_threshold_expression >2sigma(I)
_cod_data_source_file ja305104b_si_002_3.cif
_cod_data_source_block 8g\b
_cod_database_code 4118360

loop_
_symmetry_equiv_pos_as_xyz
'x, y, z'
'-x+1/2, -y, z+1/2'
'x+1/2, -y+1/2, -z'
'-x, y+1/2, -z+1/2'

loop_
_atom_site_label
_atom_site_type_symbol
_atom_site_fract_x
_atom_site_fract_y
_atom_site_fract_z
_atom_site_U_iso_or_equiv
_atom_site_adp_type
_atom_site_occupancy
_atom_site_symmetry_multiplicity
_atom_site_calc_flag
_atom_site_refinement_flags
P1 P 0.6388(3) 0.96192(11) 0.83525(3) 0.0495(3) Uani 1 1 d U
O1 O 0.3681(6) 0.9488(3) 0.84139(7) 0.0623(9) Uani 1 1 d U
O2 O 0.6887(6) 1.0445(3) 0.80650(7) 0.0620(9) Uani 1 1 d .
O3 O 0.6474(7) 0.7501(3) 0.80965(8) 0.0647(9) Uani 1 1 d .
O4 O 0.8922(12) 0.7842(6) 0.76800(10) 0.149(3) Uani 1 1 d .
O6 O 0.9424(6) 0.7757(3) 0.91618(7) 0.0554(9) Uani 1 1 d D
O7 O 0.8002(6) 1.0174(3) 0.86287(6) 0.0509(8) Uani 1 1 d .
O8 O 0.8299(7) 1.1271(3) 0.92330(7) 0.0602(9) Uani 1 1 d .
O9 O 1.1467(9) 1.1867(4) 0.95413(10) 0.0888(13) Uani 1 1 d .
C1 C 0.7993(9) 0.8251(4) 0.82981(10) 0.0484(12) Uani 1 1 d .
H1 H 0.9663 0.8376 0.8203 0.058 Uiso 1 1 calc R
C2 C 0.8253(9) 0.7619(4) 0.86152(10) 0.0461(11) Uani 1 1 d .
H2 H 0.6578 0.7383 0.8691 0.055 Uiso 1 1 calc R
C3 C 0.9553(9) 0.8374(4) 0.88669(9) 0.0439(11) Uani 1 1 d .
H3 H 1.1326 0.8500 0.8808 0.053 Uiso 1 1 calc R
C4 C 0.8255(9) 0.9545(4) 0.89239(9) 0.0454(11) Uani 1 1 d .
H4 H 0.6580 0.9418 0.9018 0.054 Uiso 1 1 calc R
C5 C 0.9828(10) 1.0292(4) 0.91427(11) 0.0569(12) Uani 1 1 d .
H5A H 1.0325 0.9853 0.9329 0.068 Uiso 1 1 calc R
H5B H 1.1346 1.0553 0.9034 0.068 Uiso 1 1 calc R
C6 C 0.9371(12) 1.1999(5) 0.94443(13) 0.0642(15) Uani 1 1 d .
C7 C 0.7595(12) 1.2944(5) 0.95354(15) 0.089(2) Uani 1 1 d .
H7A H 0.8313 1.3389 0.9706 0.134 Uiso 1 1 calc R
H7B H 0.6019 1.2612 0.9603 0.134 Uiso 1 1 calc R
H7C H 0.7308 1.3441 0.9356 0.134 Uiso 1 1 calc R
C8 C 0.9384(12) 1.0775(6) 0.79702(14) 0.097(2) Uani 1 1 d .
H8A H 1.0579 1.0516 0.8127 0.145 Uiso 1 1 calc R
H8B H 0.9473 1.1606 0.7951 0.145 Uiso 1 1 calc R
H8C H 0.9775 1.0425 0.7769 0.145 Uiso 1 1 calc R
C9 C 0.7153(14) 0.7363(7) 0.77926(15) 0.086(2) Uani 1 1 d .
C10 C 0.5336(15) 0.6566(7) 0.76287(15) 0.125(3) Uani 1 1 d .
H10A H 0.5662 0.6572 0.7404 0.188 Uiso 1 1 calc R
H10B H 0.3636 0.6823 0.7668 0.188 Uiso 1 1 calc R
H10C H 0.5544 0.5791 0.7709 0.188 Uiso 1 1 calc R
O5 O 0.9791(7) 0.6614(3) 0.85674(7) 0.0578(9) Uani 1 1 d DU
C11 C 0.8604(12) 0.5528(4) 0.86292(16) 0.097(2) Uani 1 1 d DU
H11A H 0.7116 0.5438 0.8496 0.117 Uiso 1 1 calc R
H11B H 0.8088 0.5482 0.8850 0.117 Uiso 1 1 calc R
C12 C 1.0495(11) 0.4596(4) 0.85558(14) 0.0749(17) Uani 1 1 d DU
C13 C 1.1188(16) 0.4415(5) 0.82464(16) 0.119(3) Uani 1 1 d DU
H13 H 1.0435 0.4844 0.8085 0.143 Uiso 1 1 calc R
C14 C 1.2978(19) 0.3606(7) 0.8175(2) 0.155(4) Uani 1 1 d DU
H14 H 1.3456 0.3489 0.7965 0.186 Uiso 1 1 calc R
C15 C 1.4056(19) 0.2977(6) 0.8407(2) 0.150(4) Uani 1 1 d DU
H15 H 1.5268 0.2424 0.8354 0.181 Uiso 1 1 calc R
C16 C 1.3431(18) 0.3123(7) 0.8717(2) 0.134(3) Uani 1 1 d DU
H16 H 1.4172 0.2674 0.8876 0.161 Uiso 1 1 calc R
C17 C 1.1641(15) 0.3968(6) 0.87892(15) 0.102(2) Uani 1 1 d DU
H17 H 1.1218 0.4106 0.9001 0.123 Uiso 1 1 calc R
C18 C 1.1753(10) 0.7222(4) 0.92560(10) 0.0575(14) Uani 1 1 d D
H18A H 1.3006 0.7814 0.9303 0.069 Uiso 1 1 calc R
H18B H 1.2393 0.6737 0.9085 0.069 Uiso 1 1 calc R
C19 C 1.1266(10) 0.6491(4) 0.95482(10) 0.0486(11) Uani 1 1 d D
C20 C 1.2935(10) 0.5615(4) 0.96236(11) 0.0625(15) Uani 1 1 d D
H20 H 1.4303 0.5469 0.9490 0.075 Uiso 1 1 calc R
C21 C 1.2617(11) 0.4952(5) 0.98927(12) 0.0711(17) Uani 1 1 d D
H21 H 1.3763 0.4364 0.9940 0.085 Uiso 1 1 calc R
C22 C 1.0623(10) 0.5156(4) 1.00897(11) 0.0631(15) Uani 1 1 d D
H22 H 1.0412 0.4711 1.0272 0.076 Uiso 1 1 calc R
C23 C 0.8928(11) 0.6018(4) 1.00189(11) 0.0634(15) Uani 1 1 d D
H23 H 0.7552 0.6152 1.0152 0.076 Uiso 1 1 calc R
C24 C 0.9268(10) 0.6693(4) 0.97477(11) 0.0625(15) Uani 1 1 d D
H24 H 0.8128 0.7285 0.9702 0.075 Uiso 1 1 calc R

loop_
_atom_site_aniso_label
_atom_site_aniso_U_11
_atom_site_aniso_U_22
_atom_site_aniso_U_33
_atom_site_aniso_U_23
_atom_site_aniso_U_13
_atom_site_aniso_U_12
P1 0.0477(7) 0.0546(7) 0.0461(7) 0.0094(5) 0.0008(6) 0.0044(7)
O1 0.0333(18) 0.084(2) 0.070(2) 0.0119(18) 0.0055(16) 0.0013(19)
O2 0.054(2) 0.076(2) 0.056(2) 0.0271(18) -0.0027(16) 0.002(2)
O3 0.066(2) 0.074(2) 0.054(2) -0.0106(16) 0.0022(19) -0.012(2)
O4 0.133(5) 0.244(7) 0.069(3) -0.049(4) 0.029(3) -0.078(5)
O6 0.061(2) 0.059(2) 0.0462(18) 0.0175(15) 0.0045(16) 0.0115(17)
O7 0.062(2) 0.0511(19) 0.0399(17) 0.0067(14) -0.0059(15) 0.0045(17)
O8 0.065(2) 0.0489(19) 0.067(2) -0.0152(16) -0.0056(19) 0.0050(19)
O9 0.073(3) 0.086(3) 0.107(3) -0.028(2) -0.024(3) -0.003(3)
C1 0.048(3) 0.053(3) 0.044(3) 0.000(2) -0.001(2) -0.003(2)
C2 0.043(3) 0.044(3) 0.051(3) 0.004(2) 0.001(2) 0.000(2)
C3 0.047(3) 0.045(3) 0.040(2) 0.0079(19) 0.002(2) 0.000(2)
C4 0.049(3) 0.049(2) 0.039(2) 0.0029(19) 0.003(2) 0.007(3)
C5 0.060(3) 0.056(3) 0.055(3) -0.007(2) -0.010(2) 0.013(3)
C6 0.074(4) 0.052(3) 0.067(4) -0.010(3) 0.003(3) -0.009(3)
C7 0.090(5) 0.065(4) 0.113(5) -0.035(3) 0.006(4) 0.002(3)
C8 0.073(5) 0.124(6) 0.094(5) 0.057(4) 0.002(4) -0.013(4)
C9 0.081(5) 0.116(6) 0.061(4) -0.030(4) -0.001(3) -0.007(4)
C10 0.118(6) 0.168(8) 0.089(5) -0.059(5) -0.018(5) -0.030(6)
O5 0.068(2) 0.0353(16) 0.070(2) 0.0003(14) 0.0042(18) 0.0064(17)
C11 0.101(5) 0.037(3) 0.153(6) 0.004(3) 0.018(5) -0.007(3)
C12 0.098(5) 0.027(2) 0.100(4) -0.004(3) 0.000(3) -0.004(3)
C13 0.191(9) 0.069(4) 0.098(5) -0.014(4) -0.005(5) 0.015(5)
C14 0.232(12) 0.075(6) 0.158(7) -0.039(5) 0.055(8) 0.021(6)
C15 0.149(9) 0.042(4) 0.261(11) -0.013(6) 0.046(9) 0.021(5)
C16 0.135(8) 0.069(5) 0.200(8) 0.034(6) -0.027(7) 0.013(5)
C17 0.127(6) 0.072(4) 0.108(5) 0.015(4) -0.006(5) 0.000(4)
C18 0.061(4) 0.063(3) 0.049(3) 0.012(2) -0.002(2) 0.016(3)
C19 0.059(3) 0.041(2) 0.046(3) 0.0036(19) -0.003(3) -0.002(2)
C20 0.064(4) 0.060(3) 0.063(3) 0.007(3) 0.007(3) 0.015(3)
C21 0.079(4) 0.064(4) 0.069(4) 0.020(3) -0.002(3) 0.017(3)
C22 0.081(4) 0.057(3) 0.052(3) 0.013(2) -0.010(3) -0.007(3)
C23 0.074(4) 0.066(3) 0.050(3) 0.010(2) 0.004(3) 0.001(3)
C24 0.073(4) 0.061(3) 0.054(3) 0.010(2) 0.000(3) 0.013(3)

loop_
_atom_type_symbol
_atom_type_description
_atom_type_scat_dispersion_real
_atom_type_scat_dispersion_imag
_atom_type_scat_source
C C 0.0181 0.0091 'International Tables Vol C Tables 4.2.6.8 and 6.1.1.4'
H H 0.0000 0.0000 'International Tables Vol C Tables 4.2.6.8 and 6.1.1.4'
O O 0.0492 0.0322 'International Tables Vol C Tables 4.2.6.8 and 6.1.1.4'
P P 0.2955 0.4335 'International Tables Vol C Tables 4.2.6.8 and 6.1.1.4'

loop_
_geom_angle_atom_site_label_1
_geom_angle_atom_site_label_2
_geom_angle_atom_site_label_3
_geom_angle
O1 P1 O2 111.44(19)
O1 P1 O7 116.2(2)
O2 P1 O7 103.49(18)
O1 P1 C1 113.1(2)
O2 P1 C1 110.7(2)
O7 P1 C1 101.09(19)
C8 O2 P1 122.3(3)
C9 O3 C1 118.7(5)
C3 O6 C18 114.3(3)
C4 O7 P1 118.8(3)
C6 O8 C5 115.2(4)
O3 C1 C2 106.1(4)
O3 C1 P1 109.4(3)
C2 C1 P1 110.3(3)
O3 C1 H1 110.3
C2 C1 H1 110.3
P1 C1 H1 110.3
O5 C2 C1 108.3(3)
O5 C2 C3 107.5(4)
C1 C2 C3 112.0(4)
O5 C2 H2 109.6
C1 C2 H2 109.6
C3 C2 H2 109.6
O6 C3 C4 106.3(3)
O6 C3 C2 107.2(4)
C4 C3 C2 114.0(4)
O6 C3 H3 109.8
C4 C3 H3 109.8
C2 C3 H3 109.8
O7 C4 C5 106.9(4)
O7 C4 C3 110.4(3)
C5 C4 C3 110.5(4)
O7 C4 H4 109.7
C5 C4 H4 109.7
C3 C4 H4 109.7
O8 C5 C4 107.3(4)
O8 C5 H5A 110.3
C4 C5 H5A 110.3
O8 C5 H5B 110.3
C4 C5 H5B 110.3
H5A C5 H5B 108.5
O9 C6 O8 122.6(5)
O9 C6 C7 126.4(5)
O8 C6 C7 111.1(5)
C6 C7 H7A 109.5
C6 C7 H7B 109.5
H7A C7 H7B 109.5
C6 C7 H7C 109.5
H7A C7 H7C 109.5
H7B C7 H7C 109.5
O2 C8 H8A 109.5
O2 C8 H8B 109.5
H8A C8 H8B 109.5
O2 C8 H8C 109.5
H8A C8 H8C 109.5
H8B C8 H8C 109.5
O4 C9 O3 122.6(6)
O4 C9 C10 127.4(6)
O3 C9 C10 109.9(6)
C9 C10 H10A 109.5
C9 C10 H10B 109.5
H10A C10 H10B 109.5
C9 C10 H10C 109.5
H10A C10 H10C 109.5
H10B C10 H10C 109.5
C11 O5 C2 115.8(4)
O5 C11 C12 107.3(5)
O5 C11 H11A 110.3
C12 C11 H11A 110.3
O5 C11 H11B 110.3
C12 C11 H11B 110.3
H11A C11 H11B 108.5
C17 C12 C13 119.1(6)
C17 C12 C11 121.9(6)
C13 C12 C11 119.0(5)
C14 C13 C12 120.0(7)
C14 C13 H13 120.0
C12 C13 H13 120.0
C15 C14 C13 120.3(7)
C15 C14 H14 119.9
C13 C14 H14 119.9
C14 C15 C16 121.9(8)
C14 C15 H15 119.0
C16 C15 H15 119.0
C15 C16 C17 117.5(7)
C15 C16 H16 121.2
C17 C16 H16 121.2
C12 C17 C16 121.1(6)
C12 C17 H17 119.4
C16 C17 H17 119.4
O6 C18 C19 108.5(4)
O6 C18 H18A 110.0
C19 C18 H18A 110.0
O6 C18 H18B 110.0
C19 C18 H18B 110.0
H18A C18 H18B 108.4
C24 C19 C20 118.5(4)
C24 C19 C18 122.4(4)
C20 C19 C18 119.1(4)
C21 C20 C19 121.1(5)
C21 C20 H20 119.4
C19 C20 H20 119.4
C22 C21 C20 120.0(5)
C22 C21 H21 120.0
C20 C21 H21 120.0
C21 C22 C23 120.0(5)
C21 C22 H22 120.0
C23 C22 H22 120.0
C22 C23 C24 119.9(5)
C22 C23 H23 120.1
C24 C23 H23 120.1
C19 C24 C23 120.5(5)
C19 C24 H24 119.7
C23 C24 H24 119.7

loop_
_geom_bond_atom_site_label_1
_geom_bond_atom_site_label_2
_geom_bond_distance
P1 O1 1.462(3)
P1 O2 1.560(3)
P1 O7 1.576(3)
P1 C1 1.803(5)
O2 C8 1.430(7)
O3 C9 1.337(6)
O3 C1 1.451(5)
O4 C9 1.184(8)
O6 C3 1.431(4)
O6 C18 1.432(5)
O7 C4 1.443(4)
O8 C6 1.347(6)
O8 C5 1.437(5)
O9 C6 1.190(7)
C1 C2 1.525(6)
C1 H1 0.9800
C2 O5 1.427(5)
C2 C3 1.532(6)
C2 H2 0.9800
C3 C4 1.531(6)
C3 H3 0.9800
C4 C5 1.509(6)
C4 H4 0.9800
C5 H5A 0.9700
C5 H5B 0.9700
C6 C7 1.486(7)
C7 H7A 0.9600
C7 H7B 0.9600
C7 H7C 0.9600
C8 H8A 0.9600
C8 H8B 0.9600
C8 H8C 0.9600
C9 C10 1.496(9)
C10 H10A 0.9600
C10 H10B 0.9600
C10 H10C 0.9600
O5 C11 1.423(5)
C11 C12 1.498(6)
C11 H11A 0.9700
C11 H11B 0.9700
C12 C17 1.361(7)
C12 C13 1.368(7)
C13 C14 1.360(8)
C13 H13 0.9300
C14 C15 1.342(9)
C14 H14 0.9300
C15 C16 1.356(8)
C15 H15 0.9300
C16 C17 1.390(7)
C16 H16 0.9300
C17 H17 0.9300
C18 C19 1.511(5)
C18 H18A 0.9700
C18 H18B 0.9700
C19 C24 1.368(6)
C19 C20 1.377(6)
C20 C21 1.375(6)
C20 H20 0.9300
C21 C22 1.361(6)
C21 H21 0.9300
C22 C23 1.369(6)
C22 H22 0.9300
C23 C24 1.391(5)
C23 H23 0.9300
C24 H24 0.9300

loop_
_geom_torsion_atom_site_label_1
_geom_torsion_atom_site_label_2
_geom_torsion_atom_site_label_3
_geom_torsion_atom_site_label_4
_geom_torsion
O1 P1 O2 C8 175.8(5)
O7 P1 O2 C8 50.2(5)
C1 P1 O2 C8 -57.4(5)
O1 P1 O7 C4 65.5(4)
O2 P1 O7 C4 -172.0(3)
C1 P1 O7 C4 -57.3(3)
C9 O3 C1 C2 -137.6(5)
C9 O3 C1 P1 103.4(5)
O1 P1 C1 O3 43.4(3)
O2 P1 C1 O3 -82.5(3)
O7 P1 C1 O3 168.3(3)
O1 P1 C1 C2 -73.0(4)
O2 P1 C1 C2 161.1(3)
O7 P1 C1 C2 51.9(4)
O3 C1 C2 O5 68.4(4)
P1 C1 C2 O5 -173.1(3)
O3 C1 C2 C3 -173.2(4)
P1 C1 C2 C3 -54.7(5)
C18 O6 C3 C4 -133.7(4)
C18 O6 C3 C2 104.0(4)
O5 C2 C3 O6 -68.0(4)
C1 C2 C3 O6 173.2(4)
O5 C2 C3 C4 174.8(3)
C1 C2 C3 C4 55.9(5)
P1 O7 C4 C5 -178.7(3)
P1 O7 C4 C3 61.2(4)
O6 C3 C4 O7 -172.7(4)
C2 C3 C4 O7 -54.9(5)
O6 C3 C4 C5 69.3(5)
C2 C3 C4 C5 -172.8(4)
C6 O8 C5 C4 176.4(4)
O7 C4 C5 O8 70.6(4)
C3 C4 C5 O8 -169.3(3)
C5 O8 C6 O9 2.5(8)
C5 O8 C6 C7 -176.9(4)
C1 O3 C9 O4 -1.1(11)
C1 O3 C9 C10 -179.8(5)
C1 C2 O5 C11 -118.0(5)
C3 C2 O5 C11 120.7(5)
C2 O5 C11 C12 178.3(4)
O5 C11 C12 C17 107.6(7)
O5 C11 C12 C13 -68.9(7)
C17 C12 C13 C14 0.7(11)
C11 C12 C13 C14 177.3(7)
C12 C13 C14 C15 0.6(14)
C13 C14 C15 C16 -0.4(17)
C14 C15 C16 C17 -0.9(16)
C13 C12 C17 C16 -2.2(11)
C11 C12 C17 C16 -178.7(7)
C15 C16 C17 C12 2.2(13)
C3 O6 C18 C19 -173.5(4)
O6 C18 C19 C24 -23.0(7)
O6 C18 C19 C20 159.2(4)
C24 C19 C20 C21 0.0(8)
C18 C19 C20 C21 177.9(5)
C19 C20 C21 C22 0.1(9)
C20 C21 C22 C23 0.4(9)
C21 C22 C23 C24 -0.8(8)
C20 C19 C24 C23 -0.5(8)
C18 C19 C24 C23 -178.3(5)
C22 C23 C24 C19 0.9(8)
